data_1552906
loop_
_publ_author_name
'Hartmann, Nathaniel J.'
'Wu, Guang'
'Hayton, Trevor W.'

_publ_section_title
;
 Synthesis and reactivity of a nickel(ii) thioperoxide complex:
 demonstration of sulfide-mediated N<sub>2</sub>O reduction.
;
_journal_issue 31
_journal_name_full 'Chemical science'
_journal_page_first 6580
_journal_page_last 6588
_journal_paper_doi 10.1039/c8sc02536c
_journal_volume 9
_journal_year 2018
_chemical_formula_moiety 'C47 H77 K N2 Ni O6 S2, 2(C7 H8)'
_chemical_formula_sum 'C61 H93 K N2 Ni O6 S2'
_chemical_formula_weight 1112.30
_space_group_IT_number 2
_space_group_name_Hall '-P 1'
_space_group_name_H-M_alt 'P -1'
_symmetry_cell_setting triclinic
_symmetry_space_group_name_Hall '-P 1'
_symmetry_space_group_name_H-M 'P -1'
_atom_sites_solution_hydrogens geom
_atom_sites_solution_primary direct
_atom_sites_solution_secondary difmap
_audit_creation_method SHELXL-97
_audit_update_record
;
2018-06-04 deposited with the CCDC.
2018-07-13 downloaded from the CCDC.
;
_cell_angle_alpha 80.905(4)
_cell_angle_beta 87.457(4)
_cell_angle_gamma 62.801(4)
_cell_formula_units_Z 2
_cell_length_a 12.8138(16)
_cell_length_b 13.3400(17)
_cell_length_c 20.566(3)
_cell_measurement_reflns_used 371
_cell_measurement_temperature 100(2)
_cell_measurement_theta_max 26.0
_cell_measurement_theta_min 1.76
_cell_volume 3085.9(7)
_computing_structure_refinement 'SHELXL-97 (Sheldrick, 2008)'
_computing_structure_solution 'SHELXS-97 (Sheldrick, 2008)'
_diffrn_ambient_temperature 100(2)
_diffrn_measured_fraction_theta_full 0.984
_diffrn_measured_fraction_theta_max 0.984
_diffrn_measurement_device_type 'Bruker Kappa Apex II'
_diffrn_measurement_method 'Omega scan'
_diffrn_radiation_monochromator graphite
_diffrn_radiation_source 'fine-focus sealed tube'
_diffrn_radiation_type MoK\a
_diffrn_radiation_wavelength 0.71073
_diffrn_reflns_av_R_equivalents 0.0000
_diffrn_reflns_av_sigmaI/netI 0.0684
_diffrn_reflns_limit_h_max 16
_diffrn_reflns_limit_h_min -15
_diffrn_reflns_limit_k_max 16
_diffrn_reflns_limit_k_min -16
_diffrn_reflns_limit_l_max 25
_diffrn_reflns_limit_l_min 0
_diffrn_reflns_number 12552
_diffrn_reflns_theta_full 26.47
_diffrn_reflns_theta_max 26.47
_diffrn_reflns_theta_min 1.00
_exptl_absorpt_coefficient_mu 0.498
_exptl_absorpt_correction_T_max 0.9901
_exptl_absorpt_correction_T_min 0.9070
_exptl_absorpt_correction_type multi-scan
_exptl_absorpt_process_details sadabs
_exptl_crystal_colour Yellow
_exptl_crystal_density_diffrn 1.197
_exptl_crystal_density_method 'not measured'
_exptl_crystal_description Plate
_exptl_crystal_F_000 1200
_exptl_crystal_size_max 0.20
_exptl_crystal_size_mid 0.10
_exptl_crystal_size_min 0.02
_refine_diff_density_max 1.355
_refine_diff_density_min -0.640
_refine_diff_density_rms 0.089
_refine_ls_extinction_method none
_refine_ls_goodness_of_fit_ref 1.012
_refine_ls_hydrogen_treatment mixed
_refine_ls_matrix_type full
_refine_ls_number_parameters 650
_refine_ls_number_reflns 12552
_refine_ls_number_restraints 443
_refine_ls_restrained_S_all 1.614
_refine_ls_R_factor_all 0.0992
_refine_ls_R_factor_gt 0.0635
_refine_ls_shift/su_max 0.100
_refine_ls_shift/su_mean 0.008
_refine_ls_structure_factor_coef Fsqd
_refine_ls_weighting_details 'calc w=1/[\s^2^(Fo^2^)+(0.0659P)^2^+7.0044P] where P=(Fo^2^+2Fc^2^)/3'
_refine_ls_weighting_scheme calc
_refine_ls_wR_factor_gt 0.1444
_refine_ls_wR_factor_ref 0.1642
_reflns_number_gt 8895
_reflns_number_total 12552
_reflns_threshold_expression >2sigma(I)
_cod_data_source_file c8sc02536c2.cif
_cod_data_source_block n_a
_cod_original_cell_volume 3085.8(7)
_cod_database_code 1552906

loop_
_symmetry_equiv_pos_as_xyz
'x, y, z'
'-x, -y, -z'

loop_
_atom_site_label
_atom_site_type_symbol
_atom_site_fract_x
_atom_site_fract_y
_atom_site_fract_z
_atom_site_U_iso_or_equiv
_atom_site_adp_type
_atom_site_occupancy
_atom_site_symmetry_multiplicity
_atom_site_calc_flag
_atom_site_refinement_flags
_atom_site_disorder_assembly
_atom_site_disorder_group
C1 C 0.9063(5) 0.5808(5) 0.2934(3) 0.0204(12) Uani 1 1 d . A 1
C2 C 0.8614(6) 0.6989(6) 0.2783(3) 0.0275(14) Uani 1 1 d . A 1
C3 C 0.7959(6) 0.7626(6) 0.2134(3) 0.0333(16) Uani 1 1 d . A 1
H3 H 0.8170 0.7052 0.1829 0.040 Uiso 1 1 calc R A 1
C4 C 0.6671(8) 0.8132(10) 0.2206(5) 0.093(4) Uani 1 1 d . A 1
H4A H 0.6448 0.7524 0.2359 0.140 Uiso 1 1 calc R A 1
H4B H 0.6276 0.8546 0.1780 0.140 Uiso 1 1 calc R A 1
H4C H 0.6435 0.8659 0.2528 0.140 Uiso 1 1 calc R A 1
C5 C 0.8332(14) 0.8523(11) 0.1808(5) 0.111(5) Uani 1 1 d . A 1
H5A H 0.7991 0.9184 0.2041 0.167 Uiso 1 1 calc R A 1
H5B H 0.8052 0.8764 0.1347 0.167 Uiso 1 1 calc R A 1
H5C H 0.9190 0.8194 0.1829 0.167 Uiso 1 1 calc R A 1
C6 C 0.8803(7) 0.7565(7) 0.3239(3) 0.0398(18) Uani 1 1 d . A 1
H6 H 0.8506 0.8370 0.3145 0.048 Uiso 1 1 calc R A 1
C7 C 0.9419(7) 0.6978(8) 0.3829(3) 0.045(2) Uani 1 1 d . A 1
H7 H 0.9535 0.7381 0.4137 0.054 Uiso 1 1 calc R A 1
C8 C 0.9859(6) 0.5816(7) 0.3965(3) 0.0360(17) Uani 1 1 d . A 1
H8 H 1.0285 0.5421 0.4368 0.043 Uiso 1 1 calc R A 1
C9 C 0.9699(5) 0.5204(6) 0.3528(3) 0.0251(14) Uani 1 1 d . A 1
C10 C 1.0205(6) 0.3916(6) 0.3703(3) 0.0327(16) Uani 1 1 d . A 1
H10 H 1.0041 0.3621 0.3323 0.039 Uiso 1 1 calc R A 1
C11 C 0.9630(7) 0.3577(6) 0.4309(3) 0.0410(18) Uani 1 1 d . A 1
H11A H 0.9828 0.3809 0.4696 0.061 Uiso 1 1 calc R A 1
H11B H 0.9918 0.2749 0.4383 0.061 Uiso 1 1 calc R A 1
H11C H 0.8776 0.3958 0.4236 0.061 Uiso 1 1 calc R A 1
C12 C 1.1541(7) 0.3330(9) 0.3834(5) 0.068(3) Uani 1 1 d . A 1
H12A H 1.1917 0.3571 0.3459 0.101 Uiso 1 1 calc R A 1
H12B H 1.1840 0.2500 0.3892 0.101 Uiso 1 1 calc R A 1
H12C H 1.1717 0.3545 0.4234 0.101 Uiso 1 1 calc R A 1
C13 C 0.9444(5) 0.4787(5) 0.1992(3) 0.0200(12) Uani 1 1 d . A 1
C14 C 1.0631(6) 0.4810(6) 0.1791(3) 0.0308(15) Uani 1 1 d . A 1
C15 C 1.1613(6) 0.3565(7) 0.1874(4) 0.048(2) Uani 1 1 d . A 1
H15A H 1.2371 0.3561 0.1778 0.071 Uiso 1 1 calc R A 1
H15B H 1.1457 0.3151 0.1569 0.071 Uiso 1 1 calc R A 1
H15C H 1.1635 0.3194 0.2328 0.071 Uiso 1 1 calc R A 1
C16 C 1.1052(7) 0.5469(8) 0.2170(4) 0.053(2) Uani 1 1 d . A 1
H16A H 1.1789 0.5426 0.1989 0.079 Uiso 1 1 calc R A 1
H16B H 1.1178 0.5132 0.2636 0.079 Uiso 1 1 calc R A 1
H16C H 1.0456 0.6269 0.2125 0.079 Uiso 1 1 calc R A 1
C17 C 1.0526(6) 0.5359(7) 0.1063(3) 0.0395(18) Uani 1 1 d . A 1
H17A H 0.9890 0.6142 0.1007 0.059 Uiso 1 1 calc R A 1
H17B H 1.0355 0.4915 0.0786 0.059 Uiso 1 1 calc R A 1
H17C H 1.1266 0.5370 0.0933 0.059 Uiso 1 1 calc R A 1
C18 C 0.9123(5) 0.4212(5) 0.1590(3) 0.0195(12) Uani 1 1 d . A 1
H18 H 0.9624 0.3980 0.1231 0.023 Uiso 1 1 calc R A 1
C19 C 0.8209(5) 0.3914(5) 0.1618(3) 0.0170(11) Uani 1 1 d . A 1
C20 C 0.8271(5) 0.3168(5) 0.1083(3) 0.0228(13) Uani 1 1 d . A 1
C21 C 0.9469(6) 0.2075(6) 0.1175(3) 0.0353(16) Uani 1 1 d . A 1
H21A H 0.9543 0.1662 0.1622 0.053 Uiso 1 1 calc R A 1
H21B H 1.0108 0.2288 0.1104 0.053 Uiso 1 1 calc R A 1
H21C H 0.9513 0.1586 0.0855 0.053 Uiso 1 1 calc R A 1
C22 C 0.8200(7) 0.3864(7) 0.0395(3) 0.0390(18) Uani 1 1 d . A 1
H22A H 0.8253 0.3406 0.0054 0.058 Uiso 1 1 calc R A 1
H22B H 0.8850 0.4063 0.0355 0.058 Uiso 1 1 calc R A 1
H22C H 0.7452 0.4563 0.0339 0.058 Uiso 1 1 calc R A 1
C23 C 0.7324(6) 0.2766(6) 0.1071(3) 0.0342(16) Uani 1 1 d . A 1
H23A H 0.6546 0.3429 0.1022 0.051 Uiso 1 1 calc R A 1
H23B H 0.7374 0.2262 0.1484 0.051 Uiso 1 1 calc R A 1
H23C H 0.7447 0.2349 0.0700 0.051 Uiso 1 1 calc R A 1
C24 C 0.6460(5) 0.3938(5) 0.2168(3) 0.0190(12) Uani 1 1 d . A 1
C25 C 0.6661(5) 0.2940(5) 0.2605(3) 0.0223(13) Uani 1 1 d . A 1
C26 C 0.7890(6) 0.2091(5) 0.2856(3) 0.0258(14) Uani 1 1 d . A 1
H26 H 0.8442 0.2216 0.2534 0.031 Uiso 1 1 calc R A 1
C27 C 0.8184(6) 0.2284(6) 0.3520(4) 0.0395(17) Uani 1 1 d . A 1
H27A H 0.8002 0.3086 0.3497 0.059 Uiso 1 1 calc R A 1
H27B H 0.9021 0.1799 0.3628 0.059 Uiso 1 1 calc R A 1
H27C H 0.7719 0.2089 0.3860 0.059 Uiso 1 1 calc R A 1
C28 C 0.8127(8) 0.0854(6) 0.2885(4) 0.052(2) Uani 1 1 d . A 1
H28A H 0.7616 0.0689 0.3207 0.078 Uiso 1 1 calc R A 1
H28B H 0.8950 0.0344 0.3018 0.078 Uiso 1 1 calc R A 1
H28C H 0.7968 0.0734 0.2450 0.078 Uiso 1 1 calc R A 1
C29 C 0.5705(6) 0.2748(6) 0.2798(3) 0.0336(16) Uani 1 1 d . A 1
H29 H 0.5821 0.2086 0.3100 0.040 Uiso 1 1 calc R A 1
C30 C 0.4584(6) 0.3515(7) 0.2554(4) 0.044(2) Uani 1 1 d . A 1
H30 H 0.3933 0.3394 0.2704 0.052 Uiso 1 1 calc R A 1
C31 C 0.4410(6) 0.4448(7) 0.2094(4) 0.0385(17) Uani 1 1 d . A 1
H31 H 0.3642 0.4943 0.1914 0.046 Uiso 1 1 calc R A 1
C32 C 0.5330(5) 0.4686(6) 0.1886(3) 0.0265(14) Uani 1 1 d . A 1
C33 C 0.5128(6) 0.5703(6) 0.1369(3) 0.0337(16) Uani 1 1 d . A 1
H33 H 0.5913 0.5602 0.1208 0.040 Uiso 1 1 calc R A 1
C34 C 0.4541(10) 0.6824(7) 0.1630(4) 0.067(3) Uani 1 1 d . A 1
H34A H 0.3782 0.6932 0.1810 0.101 Uiso 1 1 calc R A 1
H34B H 0.4419 0.7450 0.1272 0.101 Uiso 1 1 calc R A 1
H34C H 0.5042 0.6819 0.1979 0.101 Uiso 1 1 calc R A 1
C35 C 0.4399(8) 0.5778(8) 0.0773(4) 0.060(3) Uani 1 1 d . A 1
H35A H 0.4775 0.5058 0.0596 0.090 Uiso 1 1 calc R A 1
H35B H 0.4349 0.6403 0.0433 0.090 Uiso 1 1 calc R A 1
H35C H 0.3607 0.5921 0.0911 0.090 Uiso 1 1 calc R A 1
C36 C 0.5556(6) 0.7315(6) 0.5187(4) 0.0370(17) Uani 1 1 d . A 1
H36A H 0.5887 0.7426 0.5580 0.044 Uiso 1 1 calc R A 1
H36B H 0.6178 0.6660 0.5004 0.044 Uiso 1 1 calc R A 1
C37 C 0.4534(6) 0.7086(6) 0.5373(3) 0.0317(15) Uani 1 1 d . A 1
H37A H 0.4750 0.6476 0.5759 0.038 Uiso 1 1 calc R A 1
H37B H 0.3865 0.7783 0.5489 0.038 Uiso 1 1 calc R A 1
C38 C 0.3346(6) 0.6363(6) 0.4977(3) 0.0308(15) Uani 1 1 d . A 1
H38A H 0.2622 0.6989 0.5114 0.037 Uiso 1 1 calc R A 1
H38B H 0.3634 0.5716 0.5344 0.037 Uiso 1 1 calc R A 1
C39 C 0.3091(6) 0.5999(5) 0.4377(3) 0.0289(14) Uani 1 1 d . A 1
H39A H 0.3828 0.5430 0.4213 0.035 Uiso 1 1 calc R A 1
H39B H 0.2561 0.5645 0.4485 0.035 Uiso 1 1 calc R A 1
C40 C 0.2321(6) 0.6706(6) 0.3281(3) 0.0305(15) Uani 1 1 d . A 1
H40A H 0.1884 0.6251 0.3363 0.037 Uiso 1 1 calc R A 1
H40B H 0.3068 0.6256 0.3073 0.037 Uiso 1 1 calc R A 1
C41 C 0.1603(6) 0.7815(6) 0.2841(4) 0.0374(17) Uani 1 1 d . A 1
H41A H 0.1368 0.7667 0.2428 0.045 Uiso 1 1 calc R A 1
H41B H 0.0883 0.8286 0.3064 0.045 Uiso 1 1 calc R A 1
C42 C 0.1632(7) 0.9528(7) 0.2355(4) 0.048(2) Uani 1 1 d . A 1
H42A H 0.1056 1.0011 0.2651 0.058 Uiso 1 1 calc R A 1
H42B H 0.1199 0.9513 0.1973 0.058 Uiso 1 1 calc R A 1
C43 C 0.2457(7) 1.0003(7) 0.2127(5) 0.057(2) Uani 1 1 d . A 1
H43A H 0.3060 0.9493 0.1853 0.069 Uiso 1 1 calc R A 1
H43B H 0.2024 1.0762 0.1856 0.069 Uiso 1 1 calc R A 1
C44 C 0.3811(7) 1.0532(7) 0.2478(5) 0.060(3) Uani 1 1 d . A 1
H44A H 0.3407 1.1268 0.2180 0.072 Uiso 1 1 calc R A 1
H44B H 0.4448 0.9989 0.2234 0.072 Uiso 1 1 calc R A 1
C45 C 0.4303(7) 1.0695(6) 0.3057(6) 0.069(3) Uani 1 1 d . A 1
H45A H 0.4832 1.1040 0.2916 0.083 Uiso 1 1 calc R A 1
H45B H 0.3662 1.1222 0.3306 0.083 Uiso 1 1 calc R A 1
C46 C 0.5556(7) 0.9685(7) 0.4007(5) 0.053(2) Uani 1 1 d . A 1
H46A H 0.5009 1.0284 0.4257 0.064 Uiso 1 1 calc R A 1
H46B H 0.6181 0.9890 0.3841 0.064 Uiso 1 1 calc R A 1
C47 C 0.6090(6) 0.8557(7) 0.4453(4) 0.0423(19) Uani 1 1 d . A 1
H47A H 0.6627 0.7950 0.4205 0.051 Uiso 1 1 calc R A 1
H47B H 0.6545 0.8588 0.4819 0.051 Uiso 1 1 calc R A 1
C50 C 0.4114(11) 0.1939(11) 0.0562(6) 0.049(4) Uiso 0.50 1 d PD B 1
C51 C 0.3636(11) 0.1180(11) 0.0765(7) 0.069(5) Uiso 0.50 1 d PD B 1
C52 C 0.2579(13) 0.1331(13) 0.0463(8) 0.080(6) Uiso 0.50 1 d PD B 1
C53 C 0.1963(9) 0.2309(10) -0.0024(6) 0.034(3) Uiso 0.50 1 d PD B 1
C54 C 0.2544(9) 0.2937(9) -0.0296(5) 0.089(3) Uiso 1 1 d D B 1
C56 C 0.5148(16) 0.1812(19) 0.0888(10) 0.073(7) Uiso 0.50 1 d PD B 1
C57 C 0.3613(15) 0.2256(18) 0.0104(10) 0.071(6) Uiso 0.50 1 d PD B 1
C58 C 0.3811(16) 0.2825(16) 0.0563(9) 0.057(4) Uiso 0.50 1 d P B 1
C59 C 0.4843(14) 0.2251(15) 0.1037(8) 0.039(4) Uiso 0.50 1 d P B 1
C60 C 0.5588(15) 0.1198(16) 0.1009(8) 0.048(4) Uiso 0.50 1 d P B 1
C61 C 0.5441(19) 0.0567(18) 0.0572(10) 0.072(6) Uiso 0.50 1 d P B 1
C62 C 0.4440(19) 0.1082(19) 0.0121(11) 0.075(6) Uiso 0.50 1 d P B 1
C55 C 0.3503(13) 0.2901(13) 0.0069(8) 0.066(5) Uiso 0.50 1 d PD B 1
K1 K 0.41654(11) 0.79391(11) 0.35716(7) 0.0267(3) Uani 1 1 d . A 1
N1 N 0.8794(4) 0.5210(4) 0.2503(2) 0.0167(10) Uani 1 1 d . A 1
N2 N 0.7383(4) 0.4261(4) 0.2069(2) 0.0154(10) Uani 1 1 d . A 1
Ni1 Ni 0.73849(6) 0.51144(6) 0.27300(3) 0.01448(19) Uani 1 1 d . A 1
O1 O 0.5158(4) 0.8318(4) 0.4707(2) 0.0339(11) Uani 1 1 d . A 1
O2 O 0.4214(4) 0.6742(4) 0.4823(2) 0.0288(10) Uani 1 1 d . A 1
O3 O 0.2550(4) 0.6980(3) 0.3886(2) 0.0257(9) Uani 1 1 d . A 1
O4 O 0.2298(4) 0.8400(4) 0.2697(2) 0.0338(11) Uani 1 1 d . A 1
O5 O 0.3006(4) 1.0102(4) 0.2684(3) 0.0469(14) Uani 1 1 d . A 1
O6 O 0.4944(4) 0.9623(4) 0.3472(3) 0.0405(12) Uani 1 1 d . A 1
S1 S 0.57873(12) 0.53600(12) 0.32742(7) 0.0197(3) Uani 1 1 d . A 1
S2 S 0.68575(13) 0.59408(13) 0.36157(7) 0.0230(3) Uani 1 1 d . A 1
C90 C 0.1837(14) -0.0015(16) 0.4695(9) 0.063(5) Uiso 0.50 1 d PD . 1
C96 C -0.1443(15) 0.0152(19) 0.5414(10) 0.069(6) Uiso 0.50 1 d PD . 1
C92 C 0.0215(16) -0.0532(19) 0.4651(10) 0.099(8) Uiso 0.50 1 d PD . 1
C93 C -0.0361(13) 0.0102(16) 0.5156(8) 0.061(5) Uiso 0.50 1 d PD . 1
C94 C 0.0156(16) 0.070(2) 0.5424(11) 0.093(8) Uiso 0.50 1 d PD . 1
C95 C 0.1257(16) 0.0606(19) 0.5213(10) 0.099(8) Uiso 0.50 1 d PD . 1
C91 C 0.1301(15) -0.0580(17) 0.4414(9) 0.107(9) Uiso 0.50 1 d PD . 1
C80 C 0.9803(11) -0.0556(17) 1.0371(10) 0.080(8) Uiso 0.50 1 d PD . 4
C84 C 1.0403(15) 0.070(2) 0.9637(16) 0.126(13) Uiso 0.50 1 d PD . 4
C81 C 0.8665(11) 0.0003(13) 1.0084(8) 0.077(6) Uiso 0.50 1 d PD . 4
C82 C 0.8354(8) 0.0949(11) 0.9561(7) 0.122(5) Uiso 1 1 d D . 4
C83 C 0.9256(14) 0.1255(15) 0.9329(8) 0.084(7) Uiso 0.50 1 d PD . 4
C85 C 1.0708(10) -0.0281(14) 1.0115(9) 0.080(6) Uiso 0.50 1 d PD . 4

loop_
_atom_site_aniso_label
_atom_site_aniso_U_11
_atom_site_aniso_U_22
_atom_site_aniso_U_33
_atom_site_aniso_U_23
_atom_site_aniso_U_13
_atom_site_aniso_U_12
C1 0.021(3) 0.034(4) 0.019(3) -0.010(3) 0.007(2) -0.021(3)
C2 0.038(4) 0.035(4) 0.023(3) -0.006(3) 0.007(3) -0.028(3)
C3 0.050(4) 0.025(4) 0.029(3) -0.002(3) -0.003(3) -0.022(3)
C4 0.052(6) 0.099(9) 0.051(6) 0.026(6) -0.003(5) 0.021(6)
C5 0.216(16) 0.115(10) 0.060(7) 0.044(6) -0.048(8) -0.137(11)
C6 0.068(5) 0.044(4) 0.031(4) -0.015(3) 0.014(4) -0.045(4)
C7 0.070(5) 0.080(6) 0.027(4) -0.024(4) 0.016(4) -0.065(5)
C8 0.042(4) 0.059(5) 0.022(3) -0.008(3) 0.001(3) -0.036(4)
C9 0.020(3) 0.043(4) 0.020(3) -0.011(3) 0.004(2) -0.019(3)
C10 0.023(3) 0.045(4) 0.021(3) -0.008(3) -0.005(3) -0.007(3)
C11 0.051(5) 0.034(4) 0.030(4) -0.004(3) -0.008(3) -0.012(4)
C12 0.028(4) 0.088(7) 0.057(5) -0.008(5) -0.009(4) -0.001(5)
C13 0.017(3) 0.026(3) 0.018(3) 0.000(2) -0.001(2) -0.011(3)
C14 0.025(3) 0.052(4) 0.029(3) -0.015(3) 0.007(3) -0.027(3)
C15 0.017(3) 0.072(6) 0.051(5) -0.017(4) 0.004(3) -0.016(4)
C16 0.044(4) 0.108(7) 0.046(4) -0.040(5) 0.022(4) -0.062(5)
C17 0.043(4) 0.063(5) 0.034(4) -0.014(4) 0.013(3) -0.043(4)
C18 0.021(3) 0.027(3) 0.013(3) -0.007(2) 0.005(2) -0.012(3)
C19 0.017(3) 0.016(3) 0.016(3) -0.001(2) -0.001(2) -0.006(2)
C20 0.026(3) 0.029(3) 0.021(3) -0.011(3) 0.005(2) -0.017(3)
C21 0.037(4) 0.037(4) 0.034(4) -0.023(3) 0.010(3) -0.014(3)
C22 0.059(5) 0.060(5) 0.015(3) -0.012(3) 0.003(3) -0.040(4)
C23 0.038(4) 0.047(4) 0.033(4) -0.027(3) 0.012(3) -0.026(4)
C24 0.018(3) 0.027(3) 0.021(3) -0.016(2) 0.008(2) -0.014(3)
C25 0.024(3) 0.026(3) 0.027(3) -0.016(3) 0.011(2) -0.017(3)
C26 0.031(3) 0.019(3) 0.030(3) -0.008(3) 0.015(3) -0.013(3)
C27 0.034(4) 0.025(4) 0.050(4) -0.005(3) -0.003(3) -0.005(3)
C28 0.064(6) 0.023(4) 0.068(6) -0.013(4) 0.008(5) -0.019(4)
C29 0.043(4) 0.041(4) 0.037(4) -0.018(3) 0.016(3) -0.033(4)
C30 0.033(4) 0.071(6) 0.051(5) -0.026(4) 0.016(3) -0.041(4)
C31 0.024(3) 0.057(5) 0.042(4) -0.015(4) -0.002(3) -0.023(4)
C32 0.021(3) 0.037(4) 0.029(3) -0.014(3) 0.004(3) -0.016(3)
C33 0.019(3) 0.043(4) 0.031(4) -0.001(3) -0.005(3) -0.008(3)
C34 0.106(8) 0.046(5) 0.036(4) 0.005(4) -0.032(5) -0.023(5)
C35 0.059(6) 0.076(6) 0.034(4) -0.017(4) -0.018(4) -0.018(5)
C36 0.031(4) 0.039(4) 0.044(4) -0.023(3) 0.002(3) -0.013(3)
C37 0.029(3) 0.029(4) 0.036(4) -0.012(3) 0.003(3) -0.010(3)
C38 0.031(4) 0.032(4) 0.032(3) -0.005(3) 0.008(3) -0.017(3)
C39 0.024(3) 0.025(3) 0.040(4) -0.006(3) 0.009(3) -0.014(3)
C40 0.029(3) 0.031(4) 0.040(4) -0.006(3) -0.001(3) -0.020(3)
C41 0.031(4) 0.038(4) 0.048(4) 0.001(3) -0.009(3) -0.022(3)
C42 0.032(4) 0.037(4) 0.069(5) 0.012(4) -0.015(4) -0.015(4)
C43 0.037(4) 0.035(5) 0.085(7) 0.026(4) -0.007(4) -0.014(4)
C44 0.030(4) 0.026(4) 0.117(8) 0.021(5) -0.008(5) -0.015(4)
C45 0.038(5) 0.014(4) 0.155(10) -0.004(5) 0.006(6) -0.015(4)
C46 0.050(5) 0.044(5) 0.093(7) -0.039(5) 0.037(5) -0.040(4)
C47 0.030(4) 0.050(5) 0.065(5) -0.035(4) 0.016(4) -0.028(4)
K1 0.0217(7) 0.0197(7) 0.0420(8) -0.0067(6) 0.0032(6) -0.0119(6)
N1 0.016(2) 0.025(3) 0.015(2) -0.006(2) -0.0001(18) -0.013(2)
N2 0.015(2) 0.019(2) 0.016(2) -0.0072(19) 0.0035(18) -0.011(2)
Ni1 0.0132(4) 0.0165(4) 0.0162(4) -0.0058(3) 0.0018(3) -0.0080(3)
O1 0.025(2) 0.034(3) 0.051(3) -0.019(2) 0.010(2) -0.017(2)
O2 0.029(2) 0.036(3) 0.029(2) -0.011(2) 0.0071(19) -0.020(2)
O3 0.026(2) 0.020(2) 0.034(2) -0.0042(18) 0.0016(19) -0.0134(19)
O4 0.024(2) 0.027(3) 0.049(3) 0.007(2) -0.006(2) -0.014(2)
O5 0.027(3) 0.025(3) 0.087(4) 0.007(3) 0.002(3) -0.015(2)
O6 0.037(3) 0.026(3) 0.069(3) -0.016(2) 0.013(3) -0.021(2)
S1 0.0174(7) 0.0229(8) 0.0229(7) -0.0095(6) 0.0059(6) -0.0114(6)
S2 0.0201(7) 0.0303(9) 0.0246(8) -0.0155(6) 0.0061(6) -0.0136(7)

loop_
_atom_type_symbol
_atom_type_description
_atom_type_scat_dispersion_real
_atom_type_scat_dispersion_imag
_atom_type_scat_source
C C 0.0033 0.0016 'International Tables Vol C Tables 4.2.6.8 and 6.1.1.4'
H H 0.0000 0.0000 'International Tables Vol C Tables 4.2.6.8 and 6.1.1.4'
N N 0.0061 0.0033 'International Tables Vol C Tables 4.2.6.8 and 6.1.1.4'
O O 0.0106 0.0060 'International Tables Vol C Tables 4.2.6.8 and 6.1.1.4'
S S 0.1246 0.1234 'International Tables Vol C Tables 4.2.6.8 and 6.1.1.4'
K K 0.2009 0.2494 'International Tables Vol C Tables 4.2.6.8 and 6.1.1.4'
Ni Ni 0.3393 1.1124 'International Tables Vol C Tables 4.2.6.8 and 6.1.1.4'

loop_
_geom_angle_atom_site_label_1
_geom_angle_atom_site_label_2
_geom_angle_atom_site_label_3
_geom_angle
_geom_angle_site_symmetry_1
_geom_angle_site_symmetry_3
C2 C1 C9 121.2(5) . .
C2 C1 N1 119.4(5) . .
C9 C1 N1 119.2(5) . .
C1 C2 C6 118.2(6) . .
C1 C2 C3 120.8(5) . .
C6 C2 C3 121.0(6) . .
C4 C3 C2 111.7(6) . .
C4 C3 C5 111.4(9) . .
C2 C3 C5 112.5(6) . .
C4 C3 H3 106.9 . .
C2 C3 H3 107.0 . .
C5 C3 H3 106.9 . .
C7 C6 C2 120.9(7) . .
C7 C6 H6 119.5 . .
C2 C6 H6 119.5 . .
C8 C7 C6 119.8(6) . .
C8 C7 H7 120.1 . .
C6 C7 H7 120.1 . .
C7 C8 C9 121.6(7) . .
C7 C8 H8 119.2 . .
C9 C8 H8 119.2 . .
C8 C9 C1 118.2(6) . .
C8 C9 C10 119.5(6) . .
C1 C9 C10 122.3(5) . .
C9 C10 C11 111.5(5) . .
C9 C10 C12 112.4(7) . .
C11 C10 C12 108.6(6) . .
C9 C10 H10 108.1 . .
C11 C10 H10 108.1 . .
C12 C10 H10 108.1 . .
N1 C13 C18 120.9(5) . .
N1 C13 C14 126.3(5) . .
C18 C13 C14 112.7(5) . .
C16 C14 C17 105.4(6) . .
C16 C14 C15 106.8(6) . .
C17 C14 C15 109.4(6) . .
C16 C14 C13 118.0(5) . .
C17 C14 C13 109.0(5) . .
C15 C14 C13 108.1(5) . .
C19 C18 C13 132.2(5) . .
C19 C18 H18 113.9 . .
C13 C18 H18 113.9 . .
N2 C19 C18 120.4(5) . .
N2 C19 C20 126.1(5) . .
C18 C19 C20 113.5(5) . .
C23 C20 C22 105.9(5) . .
C23 C20 C21 106.4(5) . .
C22 C20 C21 109.2(5) . .
C23 C20 C19 118.5(5) . .
C22 C20 C19 108.3(5) . .
C21 C20 C19 108.3(5) . .
C25 C24 C32 121.0(5) . .
C25 C24 N2 119.0(5) . .
C32 C24 N2 119.7(5) . .
C29 C25 C24 118.5(6) . .
C29 C25 C26 120.8(6) . .
C24 C25 C26 120.7(5) . .
C25 C26 C27 112.4(5) . .
C25 C26 C28 112.9(6) . .
C27 C26 C28 110.4(6) . .
C25 C26 H26 106.9 . .
C27 C26 H26 106.9 . .
C28 C26 H26 106.9 . .
C30 C29 C25 120.6(7) . .
C30 C29 H29 119.7 . .
C25 C29 H29 119.7 . .
C31 C30 C29 120.3(6) . .
C31 C30 H30 119.9 . .
C29 C30 H30 119.9 . .
C30 C31 C32 121.6(7) . .
C30 C31 H31 119.2 . .
C32 C31 H31 119.2 . .
C31 C32 C24 117.8(6) . .
C31 C32 C33 120.9(6) . .
C24 C32 C33 121.3(5) . .
C34 C33 C32 113.3(6) . .
C34 C33 C35 108.6(6) . .
C32 C33 C35 111.9(6) . .
C34 C33 H33 107.6 . .
C32 C33 H33 107.6 . .
C35 C33 H33 107.6 . .
O1 C36 C37 108.3(6) . .
O1 C36 H36A 110.0 . .
C37 C36 H36A 110.0 . .
O1 C36 H36B 110.0 . .
C37 C36 H36B 110.0 . .
H36A C36 H36B 108.4 . .
O2 C37 C36 108.1(5) . .
O2 C37 H37A 110.1 . .
C36 C37 H37A 110.1 . .
O2 C37 H37B 110.1 . .
C36 C37 H37B 110.1 . .
H37A C37 H37B 108.4 . .
O2 C38 C39 108.5(5) . .
O2 C38 H38A 110.0 . .
C39 C38 H38A 110.0 . .
O2 C38 H38B 110.0 . .
C39 C38 H38B 110.0 . .
H38A C38 H38B 108.4 . .
O3 C39 C38 108.3(5) . .
O3 C39 H39A 110.0 . .
C38 C39 H39A 110.0 . .
O3 C39 H39B 110.0 . .
C38 C39 H39B 110.0 . .
H39A C39 H39B 108.4 . .
O3 C40 C41 107.2(5) . .
O3 C40 H40A 110.3 . .
C41 C40 H40A 110.3 . .
O3 C40 H40B 110.3 . .
C41 C40 H40B 110.3 . .
H40A C40 H40B 108.5 . .
O4 C41 C40 108.3(5) . .
O4 C41 H41A 110.0 . .
C40 C41 H41A 110.0 . .
O4 C41 H41B 110.0 . .
C40 C41 H41B 110.0 . .
H41A C41 H41B 108.4 . .
O4 C42 C43 108.3(6) . .
O4 C42 H42A 110.0 . .
C43 C42 H42A 110.0 . .
O4 C42 H42B 110.0 . .
C43 C42 H42B 110.0 . .
H42A C42 H42B 108.4 . .
O5 C43 C42 109.3(7) . .
O5 C43 H43A 109.8 . .
C42 C43 H43A 109.8 . .
O5 C43 H43B 109.8 . .
C42 C43 H43B 109.8 . .
H43A C43 H43B 108.3 . .
O5 C44 C45 109.0(8) . .
O5 C44 H44A 109.9 . .
C45 C44 H44A 109.9 . .
O5 C44 H44B 109.9 . .
C45 C44 H44B 109.9 . .
H44A C44 H44B 108.3 . .
O6 C45 C44 110.1(6) . .
O6 C45 H45A 109.6 . .
C44 C45 H45A 109.6 . .
O6 C45 H45B 109.6 . .
C44 C45 H45B 109.6 . .
H45A C45 H45B 108.1 . .
O6 C46 C47 110.0(6) . .
O6 C46 H46A 109.7 . .
C47 C46 H46A 109.7 . .
O6 C46 H46B 109.7 . .
C47 C46 H46B 109.7 . .
H46A C46 H46B 108.2 . .
O1 C47 C46 107.9(6) . .
O1 C47 H47A 110.1 . .
C46 C47 H47A 110.1 . .
O1 C47 H47B 110.1 . .
C46 C47 H47B 110.1 . .
H47A C47 H47B 108.4 . .
C51 C50 C55 119.1(7) . .
C51 C50 C56 120.9(8) . .
C55 C50 C56 119.7(8) . .
C50 C51 C52 121.2(7) . .
C53 C52 C51 119.1(7) . .
C54 C53 C52 118.2(7) . .
C53 C54 C55 119.8(7) . .
C53 C54 C57 95.5(11) . .
C55 C54 C57 32.0(10) . .
C58 C57 C62 116.3(15) . .
C58 C57 C54 114.3(17) . .
C62 C57 C54 129.3(18) . .
C57 C58 C59 122.1(16) . .
C60 C59 C58 118.6(16) . .
C59 C60 C61 122.6(18) . .
C60 C61 C62 120.3(19) . .
C57 C62 C61 120.0(19) . .
C50 C55 C54 118.1(7) . .
O2 K1 O6 117.47(15) . .
O2 K1 O4 116.82(13) . .
O6 K1 O4 116.19(15) . .
O2 K1 O3 59.27(12) . .
O6 K1 O3 155.95(13) . .
O4 K1 O3 58.01(12) . .
O2 K1 O5 146.13(15) . .
O6 K1 O5 58.09(15) . .
O4 K1 O5 58.25(14) . .
O3 K1 O5 109.83(13) . .
O2 K1 O1 59.55(13) . .
O6 K1 O1 58.08(15) . .
O4 K1 O1 153.19(14) . .
O3 K1 O1 115.09(13) . .
O5 K1 O1 108.41(15) . .
O2 K1 S1 80.97(10) . .
O6 K1 S1 123.92(11) . .
O4 K1 S1 95.14(10) . .
O3 K1 S1 80.01(9) . .
O5 K1 S1 131.15(13) . .
O1 K1 S1 109.57(10) . .
O2 K1 S2 81.14(10) . .
O6 K1 S2 90.91(11) . .
O4 K1 S2 128.18(11) . .
O3 K1 S2 110.98(10) . .
O5 K1 S2 130.01(11) . .
O1 K1 S2 78.56(9) . .
S1 K1 S2 36.79(4) . .
C13 N1 C1 124.1(5) . .
C13 N1 Ni1 124.0(4) . .
C1 N1 Ni1 111.9(3) . .
C19 N2 C24 124.7(4) . .
C19 N2 Ni1 124.3(4) . .
C24 N2 Ni1 110.7(3) . .
N1 Ni1 N2 98.04(19) . .
N1 Ni1 S2 103.05(14) . .
N2 Ni1 S2 158.60(14) . .
N1 Ni1 S1 158.54(14) . .
N2 Ni1 S1 103.41(14) . .
S2 Ni1 S1 55.53(5) . .
C36 O1 C47 112.7(5) . .
C36 O1 K1 108.4(3) . .
C47 O1 K1 105.2(4) . .
C38 O2 C37 112.5(5) . .
C38 O2 K1 119.1(4) . .
C37 O2 K1 118.0(4) . .
C39 O3 C40 112.3(5) . .
C39 O3 K1 108.6(3) . .
C40 O3 K1 105.5(3) . .
C41 O4 C42 111.9(5) . .
C41 O4 K1 119.9(4) . .
C42 O4 K1 119.5(4) . .
C44 O5 C43 110.2(7) . .
C44 O5 K1 110.6(4) . .
C43 O5 K1 112.1(4) . .
C46 O6 C45 113.8(6) . .
C46 O6 K1 120.3(4) . .
C45 O6 K1 119.6(4) . .
S2 S1 Ni1 62.15(6) . .
S2 S1 K1 71.66(6) . .
Ni1 S1 K1 114.96(6) . .
S1 S2 Ni1 62.32(6) . .
S1 S2 K1 71.55(6) . .
Ni1 S2 K1 114.99(6) . .
C96 C90 C91 17(2) 2_556 .
C96 C90 C95 103(2) 2_556 .
C91 C90 C95 118.1(8) . .
C96 C90 C93 32.6(18) 2_556 2_556
C91 C90 C93 46.6(7) . 2_556
C95 C90 C93 71.5(8) . 2_556
C90 C96 C91 149(4) 2_556 2_556
C90 C96 C93 133(3) 2_556 .
C91 C96 C93 72.5(18) 2_556 .
C90 C96 C95 54.3(18) 2_556 2_556
C91 C96 C95 150(3) 2_556 2_556
C93 C96 C95 79.5(10) . 2_556
C90 C96 C92 156(3) 2_556 2_556
C91 C96 C92 46.9(13) 2_556 2_556
C93 C96 C92 25.6(8) . 2_556
C95 C96 C92 104.9(13) 2_556 2_556
C94 C92 C93 149(4) 2_556 2_556
C94 C92 C93 102(2) 2_556 .
C93 C92 C93 48.4(17) 2_556 .
C94 C92 C91 138(3) 2_556 .
C93 C92 C91 72.4(17) 2_556 .
C93 C92 C91 120.6(8) . .
C94 C92 C96 161(3) 2_556 2_556
C93 C92 C96 48.1(13) 2_556 2_556
C93 C92 C96 96.4(9) . 2_556
C91 C92 C96 24.3(8) . 2_556
C94 C92 C95 29.2(18) 2_556 2_556
C93 C92 C95 120(2) 2_556 2_556
C93 C92 C95 72.3(8) . 2_556
C91 C92 C95 166.7(10) . 2_556
C96 C92 C95 167.3(15) 2_556 2_556
C92 C93 C93 95(2) 2_556 2_556
C92 C93 C92 131.6(17) 2_556 .
C93 C93 C92 36.3(11) 2_556 .
C92 C93 C94 13.5(17) 2_556 .
C93 C93 C94 82.4(13) 2_556 .
C92 C93 C94 118.6(7) . .
C92 C93 C96 106.3(18) 2_556 .
C93 C93 C96 158.2(16) 2_556 .
C92 C93 C96 122.0(9) . .
C94 C93 C96 119.3(8) . .
C92 C93 C91 73.6(17) 2_556 2_556
C93 C93 C91 168(2) 2_556 2_556
C92 C93 C91 154.5(10) . 2_556
C94 C93 C91 86.7(9) . 2_556
C96 C93 C91 32.7(9) . 2_556
C92 C93 C94 153(2) 2_556 2_556
C93 C93 C94 58.4(12) 2_556 2_556
C92 C93 C94 22.3(8) . 2_556
C94 C93 C94 140.9(9) . 2_556
C96 C93 C94 99.8(10) . 2_556
C91 C93 C94 132.2(14) 2_556 2_556
C92 C93 C90 120(2) 2_556 2_556
C93 C93 C90 143.8(17) 2_556 2_556
C92 C93 C90 108.0(8) . 2_556
C94 C93 C90 133.2(8) . 2_556
C96 C93 C90 14.4(8) . 2_556
C91 C93 C90 46.5(7) 2_556 2_556
C94 C93 C90 85.7(8) 2_556 2_556
C92 C93 C95 161(2) 2_556 2_556
C93 C93 C95 102.1(15) 2_556 2_556
C92 C93 C95 66.2(8) . 2_556
C94 C93 C95 174.1(13) . 2_556
C96 C93 C95 56.0(9) . 2_556
C91 C93 C95 88.4(11) 2_556 2_556
C94 C93 C95 43.8(5) 2_556 2_556
C90 C93 C95 41.9(5) 2_556 2_556
C92 C94 C95 138(2) 2_556 .
C92 C94 C93 18(2) 2_556 .
C95 C94 C93 120.7(8) . .
C92 C94 C93 56.1(19) 2_556 2_556
C95 C94 C93 81.8(9) . 2_556
C93 C94 C93 39.1(9) . 2_556
C92 C94 C91 29.5(18) 2_556 2_556
C95 C94 C91 167.3(9) . 2_556
C93 C94 C91 46.6(7) . 2_556
C93 C94 C91 85.6(9) 2_556 2_556
C94 C95 C90 121.0(8) . .
C94 C95 C96 98.7(10) . 2_556
C90 C95 C96 22.4(8) . 2_556
C94 C95 C92 12.8(8) . 2_556
C90 C95 C92 108.1(9) . 2_556
C96 C95 C92 85.9(8) 2_556 2_556
C94 C95 C93 54.4(8) . 2_556
C90 C95 C93 66.6(8) . 2_556
C96 C95 C93 44.5(5) 2_556 2_556
C92 C95 C93 41.5(5) 2_556 2_556
C96 C91 C90 13.9(19) 2_556 .
C96 C91 C92 108.8(19) 2_556 .
C90 C91 C92 120.8(8) . .
C96 C91 C93 74.7(18) 2_556 2_556
C90 C91 C93 86.9(9) . 2_556
C92 C91 C93 34.1(8) . 2_556
C96 C91 C94 121(2) 2_556 2_556
C90 C91 C94 133.6(8) . 2_556
C92 C91 C94 12.8(8) . 2_556
C93 C91 C94 46.7(7) 2_556 2_556
C84 C80 C83 110(3) 2_757 2_757
C84 C80 C85 97(3) 2_757 2_757
C83 C80 C85 146.8(14) 2_757 2_757
C84 C80 C81 56(3) 2_757 .
C83 C80 C81 165.2(14) 2_757 .
C85 C80 C81 46.3(8) 2_757 .
C84 C80 C85 152(10) 2_757 .
C83 C80 C85 71.8(8) 2_757 .
C85 C80 C85 75.3(10) 2_757 .
C81 C80 C85 121.6(8) . .
C80 C84 C81 109(4) 2_757 2_757
C80 C84 C85 67(2) 2_757 .
C81 C84 C85 47.2(8) 2_757 .
C80 C84 C83 55(2) 2_757 .
C81 C84 C83 164(2) 2_757 .
C85 C84 C83 118.9(8) . .
C80 C84 C85 22(8) 2_757 2_757
C81 C84 C85 108.9(11) 2_757 2_757
C85 C84 C85 61.8(8) . 2_757
C83 C84 C85 57.4(7) . 2_757
C85 C81 C84 75.7(10) 2_757 2_757
C85 C81 C80 62.1(9) 2_757 .
C84 C81 C80 15.5(15) 2_757 .
C85 C81 C82 58.2(8) 2_757 .
C84 C81 C82 133.6(11) 2_757 .
C80 C81 C82 120.2(8) . .
C85 C82 C83 71.2(8) 2_757 .
C85 C82 C81 46.3(8) 2_757 .
C83 C82 C81 117.5(7) . .
C80 C83 C82 108.5(9) 2_757 .
C80 C83 C84 15.1(15) 2_757 .
C82 C83 C84 121.8(8) . .
C80 C83 C85 59.3(8) 2_757 2_757
C82 C83 C85 49.3(5) . 2_757
C84 C83 C85 72.7(8) . 2_757
C81 C85 C82 75.5(10) 2_757 2_757
C81 C85 C80 71.5(10) 2_757 2_757
C82 C85 C80 146.9(13) 2_757 2_757
C81 C85 C84 57.1(8) 2_757 .
C82 C85 C84 132.4(9) 2_757 .
C80 C85 C84 16.1(13) 2_757 .
C81 C85 C80 175.3(16) 2_757 .
C82 C85 C80 108.4(8) 2_757 .
C80 C85 C80 104.7(10) 2_757 .
C84 C85 C80 118.7(8) . .
C81 C85 C83 135.0(13) 2_757 2_757
C82 C85 C83 59.6(7) 2_757 2_757
C80 C85 C83 153.3(13) 2_757 2_757
C84 C85 C83 167.2(12) . 2_757
C80 C85 C83 48.9(6) . 2_757
C81 C85 C85 126.9(13) 2_757 2_757
C82 C85 C85 157.6(13) 2_757 2_757
C80 C85 C85 55.5(7) 2_757 2_757
C84 C85 C85 70.0(8) . 2_757
C80 C85 C85 49.2(7) . 2_757
C83 C85 C85 98.0(10) 2_757 2_757
C81 C85 C84 174(2) 2_757 2_757
C82 C85 C84 109.4(10) 2_757 2_757
C80 C85 C84 103.3(9) 2_757 2_757
C84 C85 C84 118.2(8) . 2_757
C80 C85 C84 6(2) . 2_757
C83 C85 C84 50.0(5) 2_757 2_757
C85 C85 C84 48.2(6) 2_757 2_757

loop_
_geom_bond_atom_site_label_1
_geom_bond_atom_site_label_2
_geom_bond_distance
_geom_bond_site_symmetry_2
C1 C2 1.393(9) .
C1 C9 1.409(8) .
C1 N1 1.429(7) .
C2 C6 1.396(9) .
C2 C3 1.516(9) .
C3 C4 1.481(12) .
C3 C5 1.532(11) .
C3 H3 1.0000 .
C4 H4A 0.9800 .
C4 H4B 0.9800 .
C4 H4C 0.9800 .
C5 H5A 0.9800 .
C5 H5B 0.9800 .
C5 H5C 0.9800 .
C6 C7 1.388(11) .
C6 H6 0.9500 .
C7 C8 1.370(11) .
C7 H7 0.9500 .
C8 C9 1.384(9) .
C8 H8 0.9500 .
C9 C10 1.520(10) .
C10 C11 1.531(10) .
C10 C12 1.537(10) .
C10 H10 1.0000 .
C11 H11A 0.9800 .
C11 H11B 0.9800 .
C11 H11C 0.9800 .
C12 H12A 0.9800 .
C12 H12B 0.9800 .
C12 H12C 0.9800 .
C13 N1 1.342(7) .
C13 C18 1.398(8) .
C13 C14 1.572(8) .
C14 C16 1.536(9) .
C14 C17 1.542(9) .
C14 C15 1.546(11) .
C15 H15A 0.9800 .
C15 H15B 0.9800 .
C15 H15C 0.9800 .
C16 H16A 0.9800 .
C16 H16B 0.9800 .
C16 H16C 0.9800 .
C17 H17A 0.9800 .
C17 H17B 0.9800 .
C17 H17C 0.9800 .
C18 C19 1.395(8) .
C18 H18 0.9500 .
C19 N2 1.341(7) .
C19 C20 1.571(7) .
C20 C23 1.539(8) .
C20 C22 1.546(9) .
C20 C21 1.553(9) .
C21 H21A 0.9800 .
C21 H21B 0.9800 .
C21 H21C 0.9800 .
C22 H22A 0.9800 .
C22 H22B 0.9800 .
C22 H22C 0.9800 .
C23 H23A 0.9800 .
C23 H23B 0.9800 .
C23 H23C 0.9800 .
C24 C25 1.406(9) .
C24 C32 1.414(8) .
C24 N2 1.430(7) .
C25 C29 1.391(8) .
C25 C26 1.512(9) .
C26 C27 1.522(9) .
C26 C28 1.526(9) .
C26 H26 1.0000 .
C27 H27A 0.9800 .
C27 H27B 0.9800 .
C27 H27C 0.9800 .
C28 H28A 0.9800 .
C28 H28B 0.9800 .
C28 H28C 0.9800 .
C29 C30 1.385(10) .
C29 H29 0.9500 .
C30 C31 1.374(11) .
C30 H30 0.9500 .
C31 C32 1.387(9) .
C31 H31 0.9500 .
C32 C33 1.512(9) .
C33 C34 1.511(11) .
C33 C35 1.537(9) .
C33 H33 1.0000 .
C34 H34A 0.9800 .
C34 H34B 0.9800 .
C34 H34C 0.9800 .
C35 H35A 0.9800 .
C35 H35B 0.9800 .
C35 H35C 0.9800 .
C36 O1 1.423(9) .
C36 C37 1.497(9) .
C36 H36A 0.9900 .
C36 H36B 0.9900 .
C37 O2 1.425(8) .
C37 H37A 0.9900 .
C37 H37B 0.9900 .
C38 O2 1.423(7) .
C38 C39 1.495(9) .
C38 H38A 0.9900 .
C38 H38B 0.9900 .
C39 O3 1.424(8) .
C39 H39A 0.9900 .
C39 H39B 0.9900 .
C40 O3 1.428(7) .
C40 C41 1.504(9) .
C40 H40A 0.9900 .
C40 H40B 0.9900 .
C41 O4 1.424(8) .
C41 H41A 0.9900 .
C41 H41B 0.9900 .
C42 O4 1.426(8) .
C42 C43 1.486(11) .
C42 H42A 0.9900 .
C42 H42B 0.9900 .
C43 O5 1.425(11) .
C43 H43A 0.9900 .
C43 H43B 0.9900 .
C44 O5 1.414(9) .
C44 C45 1.461(14) .
C44 H44A 0.9900 .
C44 H44B 0.9900 .
C45 O6 1.432(10) .
C45 H45A 0.9900 .
C45 H45B 0.9900 .
C46 O6 1.414(10) .
C46 C47 1.500(12) .
C46 H46A 0.9900 .
C46 H46B 0.9900 .
C47 O1 1.429(8) .
C47 H47A 0.9900 .
C47 H47B 0.9900 .
C50 C51 1.408(10) .
C50 C55 1.425(10) .
C50 C56 1.439(11) .
C51 C52 1.430(10) .
C52 C53 1.429(10) .
C53 C54 1.399(9) .
C54 C55 1.445(10) .
C54 C57 1.451(14) .
C57 C58 1.40(3) .
C57 C62 1.43(3) .
C58 C59 1.50(2) .
C59 C60 1.30(2) .
C60 C61 1.40(3) .
C61 C62 1.44(3) .
K1 O2 2.794(5) .
K1 O6 2.823(5) .
K1 O4 2.833(5) .
K1 O3 2.895(4) .
K1 O5 2.919(5) .
K1 O1 2.923(5) .
K1 S1 3.248(2) .
K1 S2 3.249(2) .
N1 Ni1 1.900(4) .
N2 Ni1 1.906(4) .
Ni1 S2 2.1989(15) .
Ni1 S1 2.2023(15) .
S1 S2 2.050(2) .
C90 C96 0.67(2) 2_556
C90 C91 1.420(10) .
C90 C95 1.421(10) .
C90 C93 1.95(2) 2_556
C96 C90 0.67(2) 2_556
C96 C91 0.81(2) 2_556
C96 C93 1.438(11) .
C96 C95 1.70(2) 2_556
C96 C92 1.86(2) 2_556
C92 C94 0.64(2) 2_556
C92 C93 0.84(2) 2_556
C92 C93 1.406(10) .
C92 C91 1.432(10) .
C92 C96 1.86(2) 2_556
C92 C95 1.94(2) 2_556
C93 C92 0.84(2) 2_556
C93 C93 1.06(3) 2_556
C93 C94 1.426(10) .
C93 C91 1.42(2) 2_556
C93 C94 1.66(2) 2_556
C93 C90 1.95(2) 2_556
C93 C95 2.02(2) 2_556
C94 C92 0.64(2) 2_556
C94 C95 1.413(10) .
C94 C93 1.66(2) 2_556
C94 C91 1.96(2) 2_556
C95 C96 1.70(2) 2_556
C95 C92 1.94(2) 2_556
C95 C93 2.02(2) 2_556
C91 C96 0.81(2) 2_556
C91 C93 1.42(2) 2_556
C91 C94 1.96(2) 2_556
C80 C84 0.40(3) 2_757
C80 C83 1.248(14) 2_757
C80 C85 1.310(17) 2_757
C80 C81 1.405(10) .
C80 C85 1.425(10) .
C84 C80 0.40(3) 2_757
C84 C81 1.227(14) 2_757
C84 C85 1.415(10) .
C84 C83 1.431(10) .
C84 C85 1.783(19) 2_757
C81 C85 1.072(18) 2_757
C81 C84 1.227(14) 2_757
C81 C82 1.435(10) .
C82 C85 1.259(12) 2_757
C82 C83 1.433(10) .
C83 C80 1.248(14) 2_757
C83 C85 1.573(18) 2_757
C85 C81 1.072(18) 2_757
C85 C82 1.259(12) 2_757
C85 C80 1.310(17) 2_757
C85 C83 1.573(18) 2_757
C85 C85 1.67(2) 2_757
C85 C84 1.783(19) 2_757
